data_2230592
loop_
_publ_author_name
'Shuai, Wenlin'
'Cai, Songliang'
'Zheng, Shengrun'

_publ_section_title
;
 Diaquabis(1<i>H</i>-imidazole-4-carboxylato-\k^2^<i>N</i>^3^,<i>O</i>)zinc
;
_journal_coeditor_code CV5098
_journal_issue 7
_journal_name_full 'Acta Crystallographica Section E'
_journal_page_first m897
_journal_paper_doi 10.1107/S1600536811020800
_journal_volume 67
_journal_year 2011
_chemical_formula_iupac '[Zn (C4 H3 N2 O2)2 (H2 O)2]'
_chemical_formula_moiety 'C8 H10 N4 O6 Zn'
_chemical_formula_sum 'C8 H10 N4 O6 Zn'
_chemical_formula_weight 323.57
_chemical_name_systematic
;
Diaquabis(1<i>H</i>-imidazole-4-carboxylato-\k^2^<i>N</i>^3^,<i>O</i>)zinc
;
_space_group_IT_number 56
_symmetry_cell_setting orthorhombic
_symmetry_space_group_name_Hall '-P 2ab 2ac'
_symmetry_space_group_name_H-M 'P c c n'
_atom_sites_solution_hydrogens geom
_atom_sites_solution_primary direct
_atom_sites_solution_secondary difmap
_audit_creation_method SHELXL97
_cell_angle_alpha 90.00
_cell_angle_beta 90.00
_cell_angle_gamma 90.00
_cell_formula_units_Z 4
_cell_length_a 7.1399(19)
_cell_length_b 11.757(3)
_cell_length_c 13.508(4)
_cell_measurement_reflns_used 2272
_cell_measurement_temperature 298(2)
_cell_measurement_theta_max 27.31
_cell_measurement_theta_min 3.34
_cell_volume 1133.9(5)
_computing_cell_refinement 'APEX2 (Bruker, 2004)'
_computing_data_collection 'APEX2 (Bruker, 2004)'
_computing_data_reduction 'APEX2 (Bruker, 2004)'
_computing_molecular_graphics 'XP in SHELXTL (Sheldrick, 2008)'
_computing_publication_material 'SHELXTL (Sheldrick, 2008)'
_computing_structure_refinement 'SHELXL97 (Sheldrick, 2008)'
_computing_structure_solution 'SHELXS97 (Sheldrick, 2008)'
_diffrn_ambient_temperature 298(2)
_diffrn_measured_fraction_theta_full 1.000
_diffrn_measured_fraction_theta_max 1.000
_diffrn_measurement_device_type 'Bruker SMART APEXII CCD area-detector'
_diffrn_measurement_method '\f and \w'
_diffrn_radiation_monochromator graphite
_diffrn_radiation_source 'fine-focus sealed tube'
_diffrn_radiation_type MoK\a
_diffrn_radiation_wavelength 0.71073
_diffrn_reflns_av_R_equivalents 0.0211
_diffrn_reflns_av_sigmaI/netI 0.0157
_diffrn_reflns_limit_h_max 8
_diffrn_reflns_limit_h_min -7
_diffrn_reflns_limit_k_max 14
_diffrn_reflns_limit_k_min -8
_diffrn_reflns_limit_l_max 16
_diffrn_reflns_limit_l_min -14
_diffrn_reflns_number 5336
_diffrn_reflns_theta_full 25.24
_diffrn_reflns_theta_max 25.24
_diffrn_reflns_theta_min 3.02
_exptl_absorpt_coefficient_mu 2.198
_exptl_absorpt_correction_T_max 0.5584
_exptl_absorpt_correction_T_min 0.5134
_exptl_absorpt_correction_type multi-scan
_exptl_absorpt_process_details '(SADABS; Sheldrick, 1996)'
_exptl_crystal_colour colourless
_exptl_crystal_density_diffrn 1.895
_exptl_crystal_density_method 'not measured'
_exptl_crystal_description block
_exptl_crystal_F_000 656
_exptl_crystal_size_max 0.35
_exptl_crystal_size_mid 0.32
_exptl_crystal_size_min 0.30
_refine_diff_density_max 0.290
_refine_diff_density_min -0.330
_refine_ls_extinction_method none
_refine_ls_goodness_of_fit_ref 1.075
_refine_ls_hydrogen_treatment mixed
_refine_ls_matrix_type full
_refine_ls_number_parameters 95
_refine_ls_number_reflns 1037
_refine_ls_number_restraints 2
_refine_ls_restrained_S_all 1.074
_refine_ls_R_factor_all 0.0271
_refine_ls_R_factor_gt 0.0229
_refine_ls_shift/su_max 0.000
_refine_ls_shift/su_mean 0.000
_refine_ls_structure_factor_coef Fsqd
_refine_ls_weighting_details 'calc w = 1/[\s^2^(Fo^2^)+(0.0338P)^2^+0.6180P] where P=(Fo^2^+2Fc^2^)/3'
_refine_ls_weighting_scheme calc
_refine_ls_wR_factor_gt 0.0639
_refine_ls_wR_factor_ref 0.0662
_reflns_number_gt 913
_reflns_number_total 1037
_reflns_threshold_expression I>2\s(I)
_cod_data_source_file cv5098.cif
_cod_data_source_block I
_cod_database_code 2230592
_cod_database_fobs_code 2230592

loop_
_symmetry_equiv_pos_as_xyz
'x, y, z'
'-x+1/2, -y+1/2, z'
'-x, y+1/2, -z+1/2'
'x+1/2, -y, -z+1/2'
'-x, -y, -z'
'x-1/2, y-1/2, -z'
'x, -y-1/2, z-1/2'
'-x-1/2, y, z-1/2'

loop_
_atom_site_type_symbol
_atom_site_label
_atom_site_fract_x
_atom_site_fract_y
_atom_site_fract_z
_atom_site_U_iso_or_equiv
_atom_site_adp_type
_atom_site_calc_flag
_atom_site_refinement_flags
_atom_site_occupancy
_atom_site_symmetry_multiplicity
_atom_site_disorder_assembly
_atom_site_disorder_group
Zn Zn1 1.2500 0.7500 0.37215(2) 0.02665(15) Uani d S 1 2 . .
N N1 1.0565(2) 0.81059(14) 0.47393(11) 0.0263(4) Uani d . 1 1 . .
N N2 0.8608(2) 0.87069(15) 0.58685(12) 0.0318(4) Uani d . 1 1 . .
H H2 0.8123 0.8836 0.6440 0.038 Uiso calc R 1 1 . .
C C2 0.9100(3) 0.86538(16) 0.42860(13) 0.0229(4) Uani d . 1 1 . .
C C1 0.9084(3) 0.87026(16) 0.31884(14) 0.0229(4) Uani d . 1 1 . .
C C3 0.7885(3) 0.90319(19) 0.49823(15) 0.0291(4) Uani d . 1 1 . .
H H3 0.6781 0.9433 0.4875 0.035 Uiso calc R 1 1 . .
C C4 1.0207(3) 0.81514(18) 0.56937(14) 0.0322(5) Uani d . 1 1 . .
H H4 1.0966 0.7838 0.6182 0.039 Uiso calc R 1 1 . .
O O1 1.04760(19) 0.82909(12) 0.27495(9) 0.0304(3) Uani d . 1 1 . .
O O2 0.76821(19) 0.91520(13) 0.27745(10) 0.0303(4) Uani d . 1 1 . .
O O1W 1.0979(2) 0.59370(14) 0.34656(12) 0.0356(4) Uani d D 1 1 . .
H H1WA 1.150(4) 0.550(2) 0.3077(18) 0.062(9) Uiso d D 1 1 . .
H H1WB 0.989(3) 0.595(3) 0.328(2) 0.072(10) Uiso d D 1 1 . .

loop_
_atom_site_aniso_label
_atom_site_aniso_U_11
_atom_site_aniso_U_22
_atom_site_aniso_U_33
_atom_site_aniso_U_12
_atom_site_aniso_U_13
_atom_site_aniso_U_23
Zn1 0.0242(2) 0.0358(2) 0.0200(2) 0.00824(13) 0.000 0.000
N1 0.0267(9) 0.0336(10) 0.0187(8) 0.0059(7) 0.0010(7) 0.0021(7)
N2 0.0338(10) 0.0426(11) 0.0189(8) 0.0024(8) 0.0070(7) -0.0012(7)
C2 0.0220(10) 0.0252(10) 0.0214(10) 0.0008(8) 0.0003(8) 0.0002(8)
C1 0.0246(10) 0.0238(10) 0.0205(9) -0.0028(8) -0.0016(8) 0.0009(8)
C3 0.0254(10) 0.0344(11) 0.0275(11) 0.0040(9) 0.0007(9) -0.0018(9)
C4 0.0344(12) 0.0421(13) 0.0203(10) 0.0044(9) -0.0009(9) 0.0046(9)
O1 0.0283(8) 0.0434(9) 0.0194(7) 0.0063(6) 0.0021(6) -0.0011(6)
O2 0.0249(8) 0.0433(9) 0.0227(7) 0.0044(6) -0.0045(6) 0.0051(6)
O1W 0.0264(8) 0.0386(9) 0.0417(9) 0.0049(7) -0.0033(7) -0.0108(7)

loop_
_atom_type_symbol
_atom_type_description
_atom_type_scat_dispersion_real
_atom_type_scat_dispersion_imag
_atom_type_scat_source
C C 0.0033 0.0016 'International Tables Vol C Tables 4.2.6.8 and 6.1.1.4'
H H 0.0000 0.0000 'International Tables Vol C Tables 4.2.6.8 and 6.1.1.4'
N N 0.0061 0.0033 'International Tables Vol C Tables 4.2.6.8 and 6.1.1.4'
O O 0.0106 0.0060 'International Tables Vol C Tables 4.2.6.8 and 6.1.1.4'
Zn Zn 0.2839 1.4301 'International Tables Vol C Tables 4.2.6.8 and 6.1.1.4'

loop_
_geom_angle_atom_site_label_1
_geom_angle_atom_site_label_2
_geom_angle_atom_site_label_3
_geom_angle_site_symmetry_1
_geom_angle_site_symmetry_3
_geom_angle
_geom_angle_publ_flag
N1 Zn1 N1 . 2_765 97.01(9) ?
N1 Zn1 O1 . . 79.04(6) ?
N1 Zn1 O1 2_765 . 174.10(5) ?
N1 Zn1 O1 . 2_765 174.10(5) ?
N1 Zn1 O1 2_765 2_765 79.04(6) ?
O1 Zn1 O1 . 2_765 105.24(7) ?
N1 Zn1 O1W . 2_765 98.53(7) ?
N1 Zn1 O1W 2_765 2_765 93.64(7) ?
O1 Zn1 O1W . 2_765 82.71(6) ?
O1 Zn1 O1W 2_765 2_765 86.15(6) ?
N1 Zn1 O1W . . 93.64(7) ?
N1 Zn1 O1W 2_765 . 98.54(7) ?
O1 Zn1 O1W . . 86.15(6) ?
O1 Zn1 O1W 2_765 . 82.71(6) ?
O1W Zn1 O1W 2_765 . 161.60(9) ?
C4 N1 C2 . . 105.65(16) ?
C4 N1 Zn1 . . 142.45(15) ?
C2 N1 Zn1 . . 111.89(12) ?
C4 N2 C3 . . 107.84(17) ?
C4 N2 H2 . . 126.1 ?
C3 N2 H2 . . 126.1 ?
C3 C2 N1 . . 109.40(16) ?
C3 C2 C1 . . 132.55(17) ?
N1 C2 C1 . . 118.02(15) ?
O1 C1 O2 . . 125.47(17) ?
O1 C1 C2 . . 116.81(15) ?
O2 C1 C2 . . 117.71(16) ?
C2 C3 N2 . . 106.05(18) ?
C2 C3 H3 . . 127.0 ?
N2 C3 H3 . . 127.0 ?
N1 C4 N2 . . 111.05(18) ?
N1 C4 H4 . . 124.5 ?
N2 C4 H4 . . 124.5 ?
C1 O1 Zn1 . . 114.11(11) ?
Zn1 O1W H1WA . . 114(2) ?
Zn1 O1W H1WB . . 121(2) ?
H1WA O1W H1WB . . 104(3) ?

loop_
_geom_bond_atom_site_label_1
_geom_bond_atom_site_label_2
_geom_bond_site_symmetry_2
_geom_bond_distance
_geom_bond_publ_flag
Zn1 N1 . 2.0751(16) ?
Zn1 N1 2_765 2.0751(16) ?
Zn1 O1 . 2.1626(14) ?
Zn1 O1 2_765 2.1626(14) ?
Zn1 O1W 2_765 2.1623(17) ?
Zn1 O1W . 2.1623(17) ?
N1 C4 . 1.315(2) ?
N1 C2 . 1.373(2) ?
N2 C4 . 1.336(3) ?
N2 C3 . 1.358(3) ?
N2 H2 . 0.8600 ?
C2 C3 . 1.354(3) ?
C2 C1 . 1.484(3) ?
C1 O1 . 1.255(2) ?
C1 O2 . 1.262(2) ?
C3 H3 . 0.9300 ?
C4 H4 . 0.9300 ?
O1W H1WA . 0.828(17) ?
O1W H1WB . 0.818(18) ?

loop_
_geom_hbond_atom_site_label_D
_geom_hbond_atom_site_label_H
_geom_hbond_atom_site_label_A
_geom_hbond_site_symmetry_A
_geom_hbond_distance_DH
_geom_hbond_distance_HA
_geom_hbond_distance_DA
_geom_hbond_angle_DHA
N2 H2 O2 8_756 0.86 1.93 2.784(2) 173.6
O1W H1WA O2 3_745 0.828(17) 2.039(18) 2.850(2) 167(3)
O1W H1WB O2 2_665 0.818(18) 1.962(19) 2.778(2) 175(3)

loop_
_geom_torsion_atom_site_label_1
_geom_torsion_atom_site_label_2
_geom_torsion_atom_site_label_3
_geom_torsion_atom_site_label_4
_geom_torsion_site_symmetry_1
_geom_torsion_site_symmetry_2
_geom_torsion_site_symmetry_3
_geom_torsion_site_symmetry_4
_geom_torsion
_geom_torsion_publ_flag
N1 Zn1 N1 C4 2_765 . . . -5.0(2) ?
O1 Zn1 N1 C4 . . . . 179.4(3) ?
O1 Zn1 N1 C4 2_765 . . . 42.6(7) ?
O1W Zn1 N1 C4 2_765 . . . -99.8(2) ?
O1W Zn1 N1 C4 . . . . 94.1(3) ?
N1 Zn1 N1 C2 2_765 . . . 175.82(16) ?
O1 Zn1 N1 C2 . . . . 0.25(13) ?
O1 Zn1 N1 C2 2_765 . . . -136.6(5) ?
O1W Zn1 N1 C2 2_765 . . . 81.05(14) ?
O1W Zn1 N1 C2 . . . . -85.11(14) ?
C4 N1 C2 C3 . . . . 0.6(2) ?
Zn1 N1 C2 C3 . . . . -179.92(14) ?
C4 N1 C2 C1 . . . . -177.86(17) ?
Zn1 N1 C2 C1 . . . . 1.6(2) ?
C3 C2 C1 O1 . . . . 178.1(2) ?
N1 C2 C1 O1 . . . . -3.9(2) ?
C3 C2 C1 O2 . . . . -1.8(3) ?
N1 C2 C1 O2 . . . . 176.18(18) ?
N1 C2 C3 N2 . . . . -0.3(2) ?
C1 C2 C3 N2 . . . . 177.80(19) ?
C4 N2 C3 C2 . . . . 0.0(2) ?
C2 N1 C4 N2 . . . . -0.6(2) ?
Zn1 N1 C4 N2 . . . . -179.84(17) ?
C3 N2 C4 N1 . . . . 0.4(3) ?
O2 C1 O1 Zn1 . . . . -176.15(15) ?
C2 C1 O1 Zn1 . . . . 3.9(2) ?
N1 Zn1 O1 C1 . . . . -2.39(14) ?
N1 Zn1 O1 C1 2_765 . . . -50.7(6) ?
O1 Zn1 O1 C1 2_765 . . . 173.43(15) ?
O1W Zn1 O1 C1 2_765 . . . -102.60(14) ?
O1W Zn1 O1 C1 . . . . 92.07(14) ?
